data_4304925
loop_
_publ_author_name
'Christian R. Samanamu'
'Marilyn M. Olmstead'
'Jean-Luc Montchamp'
'Anne F. Richards'

_publ_section_title
;
Convenient Synthesis of Aluminum and Gallium Phosphonate Cages
;
_journal_name_full 'Inorganic Chemistry'
_journal_page_first 3879
_journal_page_last 3887
_journal_paper_doi 10.1021/ic800023d
_journal_volume 47
_journal_year 2008
_chemical_formula_moiety '{[(4pypoH)Ga(H2O)3](NO3)2 . 0.5H2O}x'
_chemical_formula_sum 'C6 H14 Ga N3 O12.5 P'
_chemical_formula_weight 428.89
_chemical_name_systematic
; 
 ? 
;
_space_group_IT_number 73
_symmetry_cell_setting orthorhombic
_symmetry_space_group_name_Hall '-I 2b 2c'
_symmetry_space_group_name_H-M 'I b c a'
_atom_sites_solution_hydrogens geom
_atom_sites_solution_primary direct
_atom_sites_solution_secondary difmap
_audit_creation_method SHELXL-97
_cell_angle_alpha 90.00
_cell_angle_beta 90.00
_cell_angle_gamma 90.00
_cell_formula_units_Z 16
_cell_length_a 9.2230(11)
_cell_length_b 20.733(2)
_cell_length_c 29.734(3)
_cell_measurement_temperature 213(2)
_cell_volume 5685.7(10)
_computing_cell_refinement 'SAINT 5.65 (Bruker, 2003)'
_computing_data_collection 'SMART 5.054 (Bruker, 2003)'
_computing_data_reduction 'SAINT 5.65 (Bruker, 2003)'
_computing_molecular_graphics 'SHELXTL 5.1 (Sheldrick, 1994)'
_computing_publication_material 'SHELXL97 (Sheldrick, 1997)'
_computing_structure_refinement 'SHELXL97 (Sheldrick, 1997)'
_computing_structure_solution 'SHELXS97 (Sheldrick, 1997)'
_diffrn_ambient_temperature 213(2)
_diffrn_detector_area_resol_mean 8.3
_diffrn_measured_fraction_theta_full 0.982
_diffrn_measured_fraction_theta_max 0.982
_diffrn_measurement_device_type 'Bruker SMART 1000'
_diffrn_measurement_method \w
_diffrn_radiation_monochromator graphite
_diffrn_radiation_source 'fine-focus sealed tube'
_diffrn_radiation_type MoK\a
_diffrn_radiation_wavelength 0.71073
_diffrn_reflns_av_R_equivalents 0.0838
_diffrn_reflns_av_sigmaI/netI 0.0641
_diffrn_reflns_limit_h_max 12
_diffrn_reflns_limit_h_min -11
_diffrn_reflns_limit_k_max 27
_diffrn_reflns_limit_k_min -26
_diffrn_reflns_limit_l_max 39
_diffrn_reflns_limit_l_min -38
_diffrn_reflns_number 22593
_diffrn_reflns_theta_full 28.32
_diffrn_reflns_theta_max 28.32
_diffrn_reflns_theta_min 1.96
_exptl_absorpt_coefficient_mu 2.125
_exptl_absorpt_correction_type multi-scan
_exptl_absorpt_process_details 'SADABS 2.10 (Sheldrick, 2003)'
_exptl_crystal_density_diffrn 2.004
_exptl_crystal_density_method 'not measured'
_exptl_crystal_F_000 3472
_refine_diff_density_max 1.202
_refine_diff_density_min -1.045
_refine_diff_density_rms 0.173
_refine_ls_extinction_method none
_refine_ls_goodness_of_fit_ref 1.100
_refine_ls_hydrogen_treatment constr
_refine_ls_matrix_type full
_refine_ls_number_parameters 236
_refine_ls_number_reflns 3490
_refine_ls_number_restraints 12
_refine_ls_restrained_S_all 1.098
_refine_ls_R_factor_all 0.1381
_refine_ls_R_factor_gt 0.0590
_refine_ls_shift/su_max 0.000
_refine_ls_shift/su_mean 0.000
_refine_ls_structure_factor_coef Fsqd
_refine_ls_weighting_details 'calc w=1/[\s^2^(Fo^2^)+(0.0787P)^2^+93.1372P] where P=(Fo^2^+2Fc^2^)/3'
_refine_ls_weighting_scheme calc
_refine_ls_wR_factor_gt 0.1451
_refine_ls_wR_factor_ref 0.2071
_reflns_number_gt 1969
_reflns_number_total 3490
_reflns_threshold_expression I>2\s(I)
_cod_data_source_file ic800023d-file007.cif
_cod_data_source_block ar469
_cod_depositor_comments
;
The following automatic conversions were performed:
'_exptl_absorpt_correction_type' value 'multiscan' changed to 'multi-scan'
according to '/home/saulius/struct/CIF-dictionaries/cif_core.dic'
dictionary named 'cif_core.dic' version 2.4.1 from 2010-06-29.

Automatic conversion script
Id: cif_fix_enum 1527 2010-12-29 10:47:43Z saulius 
;
_cod_original_cell_volume 5685.8(10)
_cod_original_formula_sum 'C6 H14 Ga N3 O12.50 P'
_cod_database_code 4304925

loop_
_symmetry_equiv_pos_as_xyz
'x, y, z'
'-x, -y+1/2, z'
'x, -y, -z+1/2'
'-x, y+1/2, -z+1/2'
'x+1/2, y+1/2, z+1/2'
'-x+1/2, -y+1, z+1/2'
'x+1/2, -y+1/2, -z+1'
'-x+1/2, y+1, -z+1'
'-x, -y, -z'
'x, y-1/2, -z'
'-x, y, z-1/2'
'x, -y-1/2, z-1/2'
'-x+1/2, -y+1/2, -z+1/2'
'x+1/2, y, -z+1/2'
'-x+1/2, y+1/2, z'
'x+1/2, -y, z'

loop_
_atom_site_label
_atom_site_type_symbol
_atom_site_fract_x
_atom_site_fract_y
_atom_site_fract_z
_atom_site_U_iso_or_equiv
_atom_site_adp_type
_atom_site_occupancy
_atom_site_symmetry_multiplicity
_atom_site_calc_flag
_atom_site_refinement_flags
_atom_site_disorder_assembly
_atom_site_disorder_group
Ga1 Ga 0.41755(8) 0.43640(4) 0.43637(3) 0.0227(2) Uani 1 1 d . . .
P1 P 0.42992(18) 0.42479(8) 0.54556(6) 0.0197(4) Uani 1 1 d . . .
O1 O 0.4168(5) 0.4069(2) 0.49658(16) 0.0236(10) Uani 1 1 d . . .
O2 O 0.2900(5) 0.4513(2) 0.56557(16) 0.0239(10) Uani 1 1 d . . .
O3 O 0.5532(5) 0.4724(2) 0.55386(17) 0.0256(11) Uani 1 1 d . . .
O4 O 0.4245(5) 0.4513(2) 0.37043(17) 0.0294(11) Uani 1 1 d . . .
H4A H 0.3439 0.4567 0.3594 0.035 Uiso 1 1 d R . .
H4B H 0.4968 0.4539 0.3546 0.035 Uiso 1 1 d R . .
O5 O 0.6337(5) 0.4215(3) 0.43209(17) 0.0299(12) Uani 1 1 d . . .
H5A H 0.6641 0.4084 0.4586 0.036 Uiso 1 1 d R . .
H5B H 0.6777 0.4585 0.4367 0.036 Uiso 1 1 d R . .
O6 O 0.4004(6) 0.3429(2) 0.42038(18) 0.0308(12) Uani 1 1 d . . .
H6A H 0.3939 0.3061 0.4349 0.037 Uiso 1 1 d R . .
H6B H 0.4365 0.3224 0.3970 0.037 Uiso 1 1 d R . .
N1 N 0.4850(8) 0.3548(4) 0.7158(2) 0.0451(18) Uani 1 1 d . . .
H1 H 0.4869 0.3558 0.7450 0.054 Uiso 1 1 calc R . .
C1 C 0.4754(8) 0.3500(4) 0.5733(2) 0.0268(16) Uani 1 1 d . . .
H1A H 0.4054 0.3170 0.5638 0.032 Uiso 1 1 calc R . .
H1B H 0.5712 0.3362 0.5628 0.032 Uiso 1 1 calc R . .
C2 C 0.4774(7) 0.3522(4) 0.6240(2) 0.0265(15) Uani 1 1 d . . .
C3 C 0.5878(9) 0.3833(4) 0.6472(3) 0.0389(19) Uani 1 1 d . . .
H3 H 0.6626 0.4038 0.6311 0.047 Uiso 1 1 calc R . .
C4 C 0.5885(10) 0.3843(5) 0.6926(3) 0.049(2) Uani 1 1 d . . .
H4 H 0.6629 0.4061 0.7079 0.058 Uiso 1 1 calc R . .
C5 C 0.3793(10) 0.3238(5) 0.6951(3) 0.046(2) Uani 1 1 d . . .
H5 H 0.3076 0.3031 0.7123 0.055 Uiso 1 1 calc R . .
C6 C 0.3716(9) 0.3213(4) 0.6494(3) 0.0377(19) Uani 1 1 d . . .
H6 H 0.2957 0.2989 0.6352 0.045 Uiso 1 1 calc R . .
O7 O 0.3921(8) 0.3027(4) 0.8634(2) 0.0577(19) Uani 1 1 d D . .
O8 O 0.3336(9) 0.2896(4) 0.7943(2) 0.075(3) Uani 1 1 d D . .
O9 O 0.5036(11) 0.3529(5) 0.8108(2) 0.091(3) Uani 1 1 d D . .
N2 N 0.4099(9) 0.3145(4) 0.8229(2) 0.0484(19) Uani 1 1 d D . .
O10 O 0.2837(15) 0.4651(9) 0.2756(5) 0.075(5) Uani 0.50 1 d PD . 1
O11 O 0.180(4) 0.5055(12) 0.3328(7) 0.038(6) Uani 0.50 1 d PDU . 1
O12 O 0.0980(17) 0.5233(8) 0.2684(5) 0.073(5) Uani 0.50 1 d PD . 1
N3 N 0.1851(14) 0.4967(7) 0.2922(4) 0.038(3) Uani 0.50 1 d PD . 1
O13 O 0.186(4) 0.4869(13) 0.3268(8) 0.045(5) Uani 0.50 1 d P A 2
O14 O 0.6920(13) 0.2632(4) 0.4693(3) 0.107(4) Uani 1 1 d . . .
O15 O 0.7500 0.3503(4) 0.5000 0.0353(18) Uani 1 2 d S . .
N4 N 0.7500 0.2897(5) 0.5000 0.044(3) Uani 1 2 d S . .

loop_
_atom_site_aniso_label
_atom_site_aniso_U_11
_atom_site_aniso_U_22
_atom_site_aniso_U_33
_atom_site_aniso_U_23
_atom_site_aniso_U_13
_atom_site_aniso_U_12
Ga1 0.0131(4) 0.0293(4) 0.0259(4) 0.0015(3) 0.0007(3) -0.0006(3)
P1 0.0117(7) 0.0254(9) 0.0221(8) 0.0001(7) 0.0003(6) 0.0015(7)
O1 0.020(2) 0.028(2) 0.023(2) 0.0019(19) -0.001(2) -0.002(2)
O2 0.013(2) 0.028(3) 0.030(3) -0.004(2) -0.0004(19) 0.0031(18)
O3 0.010(2) 0.026(3) 0.040(3) -0.002(2) -0.0021(19) -0.0021(18)
O4 0.018(2) 0.041(3) 0.029(3) 0.006(2) 0.003(2) -0.001(2)
O5 0.016(2) 0.036(3) 0.037(3) 0.003(2) 0.002(2) -0.004(2)
O6 0.034(3) 0.027(3) 0.031(3) 0.000(2) 0.002(2) -0.003(2)
N1 0.042(4) 0.063(5) 0.031(4) 0.001(4) 0.000(3) -0.010(4)
C1 0.019(3) 0.035(4) 0.027(4) 0.004(3) 0.001(3) -0.001(3)
C2 0.016(3) 0.033(4) 0.030(4) 0.007(3) -0.002(3) 0.001(3)
C3 0.030(4) 0.057(5) 0.029(4) 0.004(4) -0.003(3) -0.014(4)
C4 0.035(5) 0.074(7) 0.037(5) 0.005(4) -0.009(4) -0.019(5)
C5 0.033(5) 0.063(6) 0.041(5) 0.009(4) 0.008(4) -0.009(4)
C6 0.025(4) 0.047(5) 0.042(5) 0.008(4) -0.001(3) -0.010(3)
O7 0.056(4) 0.081(5) 0.036(3) 0.014(3) -0.009(3) -0.023(4)
O8 0.074(5) 0.103(6) 0.048(4) -0.002(4) -0.005(4) -0.054(5)
O9 0.106(7) 0.130(8) 0.037(4) 0.009(4) -0.008(4) -0.079(6)
N2 0.047(5) 0.055(5) 0.043(4) 0.000(4) -0.006(4) -0.018(4)
O10 0.051(9) 0.119(14) 0.055(9) -0.019(9) 0.008(7) 0.033(9)
O11 0.034(7) 0.044(10) 0.037(8) -0.005(6) -0.001(5) 0.003(7)
O12 0.083(12) 0.086(12) 0.049(8) 0.007(7) -0.029(8) 0.025(9)
N3 0.039(8) 0.041(8) 0.033(7) 0.000(7) -0.001(6) 0.001(6)
O13 0.038(9) 0.054(16) 0.043(11) 0.004(9) -0.006(8) 0.003(11)
O14 0.153(10) 0.064(6) 0.106(8) -0.037(5) -0.017(7) -0.030(6)
O15 0.025(4) 0.038(5) 0.044(5) 0.000 -0.004(3) 0.000
N4 0.052(7) 0.032(6) 0.048(6) 0.000 0.022(5) 0.000

loop_
_atom_type_symbol
_atom_type_description
_atom_type_scat_dispersion_real
_atom_type_scat_dispersion_imag
_atom_type_scat_source
C C 0.0033 0.0016 'International Tables Vol C Tables 4.2.6.8 and 6.1.1.4'
H H 0.0000 0.0000 'International Tables Vol C Tables 4.2.6.8 and 6.1.1.4'
Ga Ga 0.2307 1.6083 'International Tables Vol C Tables 4.2.6.8 and 6.1.1.4'
N N 0.0061 0.0033 'International Tables Vol C Tables 4.2.6.8 and 6.1.1.4'
O O 0.0106 0.0060 'International Tables Vol C Tables 4.2.6.8 and 6.1.1.4'
P P 0.1023 0.0942 'International Tables Vol C Tables 4.2.6.8 and 6.1.1.4'

loop_
_geom_angle_atom_site_label_1
_geom_angle_atom_site_label_2
_geom_angle_atom_site_label_3
_geom_angle
_geom_angle_site_symmetry_1
_geom_angle_site_symmetry_3
_geom_angle_publ_flag
O1 Ga1 O3 100.1(2) . 9_666 ?
O1 Ga1 O2 94.4(2) . 8_545 ?
O3 Ga1 O2 89.2(2) 9_666 8_545 ?
O1 Ga1 O4 170.0(2) . . ?
O3 Ga1 O4 89.5(2) 9_666 . ?
O2 Ga1 O4 88.7(2) 8_545 . ?
O1 Ga1 O6 84.9(2) . . ?
O3 Ga1 O6 173.9(2) 9_666 . ?
O2 Ga1 O6 94.0(2) 8_545 . ?
O4 Ga1 O6 85.4(2) . . ?
O1 Ga1 O5 90.8(2) . . ?
O3 Ga1 O5 91.2(2) 9_666 . ?
O2 Ga1 O5 174.7(2) 8_545 . ?
O4 Ga1 O5 86.0(2) . . ?
O6 Ga1 O5 85.1(2) . . ?
O1 P1 O2 113.5(3) . . ?
O1 P1 O3 112.1(3) . . ?
O2 P1 O3 109.5(3) . . ?
O1 P1 C1 104.3(3) . . ?
O2 P1 C1 109.2(3) . . ?
O3 P1 C1 108.0(3) . . ?
P1 O1 Ga1 146.5(3) . . ?
P1 O2 Ga1 140.0(3) . 8_545 ?
P1 O3 Ga1 139.6(3) . 9_666 ?
Ga1 O4 H4A 112.7 . . ?
Ga1 O4 H4B 127.2 . . ?
H4A O4 H4B 120.0 . . ?
Ga1 O5 H5A 107.7 . . ?
Ga1 O5 H5B 108.1 . . ?
H5A O5 H5B 88.9 . . ?
Ga1 O6 H6A 136.8 . . ?
Ga1 O6 H6B 128.7 . . ?
H6A O6 H6B 89.8 . . ?
C5 N1 C4 120.8(8) . . ?
C5 N1 H1 119.6 . . ?
C4 N1 H1 119.6 . . ?
C2 C1 P1 115.7(5) . . ?
C2 C1 H1A 108.4 . . ?
P1 C1 H1A 108.4 . . ?
C2 C1 H1B 108.4 . . ?
P1 C1 H1B 108.4 . . ?
H1A C1 H1B 107.4 . . ?
C3 C2 C6 117.3(7) . . ?
C3 C2 C1 121.3(7) . . ?
C6 C2 C1 121.4(7) . . ?
C4 C3 C2 120.5(8) . . ?
C4 C3 H3 119.7 . . ?
C2 C3 H3 119.7 . . ?
N1 C4 C3 120.6(8) . . ?
N1 C4 H4 119.7 . . ?
C3 C4 H4 119.7 . . ?
N1 C5 C6 121.6(8) . . ?
N1 C5 H5 119.2 . . ?
C6 C5 H5 119.2 . . ?
C5 C6 C2 119.2(8) . . ?
C5 C6 H6 120.4 . . ?
C2 C6 H6 120.4 . . ?
O8 N2 O9 118.5(8) . . ?
O8 N2 O7 121.2(8) . . ?
O9 N2 O7 120.3(7) . . ?
N3 O12 O12 97.9(14) . 3_565 ?
O12 N3 O11 118.8(18) . . ?
O12 N3 O10 120.2(15) . . ?
O11 N3 O10 120.7(18) . . ?
O14 N4 O14 125.0(14) . 8_645 ?
O14 N4 O15 117.5(7) . . ?
O14 N4 O15 117.5(7) 8_645 . ?

loop_
_geom_bond_atom_site_label_1
_geom_bond_atom_site_label_2
_geom_bond_distance
_geom_bond_site_symmetry_2
_geom_bond_publ_flag
Ga1 O1 1.892(5) . ?
Ga1 O3 1.931(5) 9_666 ?
Ga1 O2 1.940(5) 8_545 ?
Ga1 O4 1.986(5) . ?
Ga1 O6 2.003(5) . ?
Ga1 O5 2.022(5) . ?
P1 O1 1.508(5) . ?
P1 O2 1.523(5) . ?
P1 O3 1.527(5) . ?
P1 C1 1.806(7) . ?
O2 Ga1 1.940(5) 8_545 ?
O3 Ga1 1.931(5) 9_666 ?
O4 H4A 0.8194 . ?
O4 H4B 0.8186 . ?
O5 H5A 0.8802 . ?
O5 H5B 0.8798 . ?
O6 H6A 0.8783 . ?
O6 H6B 0.8807 . ?
N1 C5 1.319(12) . ?
N1 C4 1.328(11) . ?
N1 H1 0.8700 . ?
C1 C2 1.508(10) . ?
C1 H1A 0.9800 . ?
C1 H1B 0.9800 . ?
C2 C3 1.389(10) . ?
C2 C6 1.390(10) . ?
C3 C4 1.350(11) . ?
C3 H3 0.9400 . ?
C4 H4 0.9400 . ?
C5 C6 1.362(12) . ?
C5 H5 0.9400 . ?
C6 H6 0.9400 . ?
O7 N2 1.239(9) . ?
O8 N2 1.220(9) . ?
O9 N2 1.229(9) . ?
O10 N3 1.224(14) . ?
O11 N3 1.221(18) . ?
O12 N3 1.204(14) . ?
O12 O12 1.46(3) 3_565 ?
O14 N4 1.193(9) . ?
O15 N4 1.256(13) . ?
N4 O14 1.193(9) 8_645 ?

loop_
_geom_hbond_atom_site_label_D
_geom_hbond_atom_site_label_H
_geom_hbond_atom_site_label_A
_geom_hbond_distance_DH
_geom_hbond_distance_HA
_geom_hbond_distance_DA
_geom_hbond_angle_DHA
_geom_hbond_site_symmetry_A
O4 H4A O13 0.82 1.86 2.66(3) 165 .
O4 H4A O11 0.82 1.99 2.76(3) 157 .
O4 H4A O10 0.82 2.56 3.118(16) 127 .
O4 H4A N3 0.82 2.61 3.342(14) 149 .
O4 H4B O11 0.82 1.99 2.76(3) 155 16_565
O4 H4B O13 0.82 2.29 3.02(3) 150 16_565
O5 H5A O15 0.88 1.90 2.721(7) 156 .
O5 H5B O2 0.88 1.89 2.731(7) 158 9_666
O5 H5B O3 0.88 2.51 3.103(7) 125 8_645
O6 H6A O14 0.88 1.93 2.770(10) 159 2_655
O6 H6B O7 0.88 1.91 2.689(8) 146 11_655
O6 H6B N2 0.88 2.62 3.436(9) 154 11_655
N1 H1 O9 0.87 1.96 2.831(10) 175 .
N1 H1 O8 0.87 2.46 3.037(10) 125 .
N1 H1 N2 0.87 2.57 3.364(10) 153 .
